data_2009265
loop_
_publ_author_name
'Knobler, Carolyn B.'
'Maverick, Emily F.'
'Trueblood, Kenneth N.'
'Weiss, Robert M.'

_publ_section_title
;
 The <i>tert</i>-butylammonium perchlorate complex of
 2,3-naphtho-18-crown-6 at 115K
;
_journal_issue 12
_journal_name_full 'Acta Crystallographica Section C'
_journal_page_first 2091
_journal_page_last 2093
_journal_paper_doi 10.1107/S010827019901080X
_journal_volume 55
_journal_year 1999
_chemical_formula_moiety 'C4 H12 N^+^ , ClO4^-^ , C20 H26 O6 , 0.25C4 H8 O2 , 0.25C H2 Cl2'
_chemical_formula_sum 'C25.25 H40.5 Cl1.5 N O10.5'
_chemical_formula_weight 579.26
_chemical_name_common
;
naphthyl 18-crown-6 t-butyl ammonium perchlorate complex
;
_chemical_name_systematic
;
tert-butylammonium
perchlorate--2,5,8,11,14,17-hexaoxatricyclo[16.8.0.0^20,25^]hexacosa-
1(26),18,20(25),21,23-pentaene--ethyl acetate--dichloromethane (4/4/1/1)
;
_space_group_IT_number 2
_symmetry_cell_setting triclinic
_symmetry_space_group_name_Hall '-P 1'
_symmetry_space_group_name_H-M 'P -1'
_audit_creation_method SHELXL
_cell_angle_alpha 102.36(2)
_cell_angle_beta 111.79(2)
_cell_angle_gamma 100.28(2)
_cell_formula_units_Z 2
_cell_length_a 10.996(3)
_cell_length_b 11.423(3)
_cell_length_c 13.501(3)
_cell_measurement_reflns_used 15
_cell_measurement_temperature 115(2)
_cell_measurement_theta_max 12.76
_cell_measurement_theta_min 8.62
_cell_volume 1474.7(7)
_computing_cell_refinement 'P\=1 software'
_computing_data_collection 'P\=1 software'
_computing_data_reduction 'UCLA Crystallographic Package (UCLA, 1984)'
_computing_molecular_graphics 'SHELXTL (Sheldrick 1995)'
_computing_publication_material 'local programs'
_computing_structure_refinement 'SHELXL93 (Sheldrick, 1993)'
_computing_structure_solution 'SHELXS86 (Sheldrick, 1990)'
_diffrn_ambient_temperature 115(2)
_diffrn_measurement_device 'Syntex P\=1'
_diffrn_measurement_method \q/2\q
_diffrn_radiation_monochromator graphite
_diffrn_radiation_source 'fine-focus sealed tube'
_diffrn_radiation_type MoK\a
_diffrn_radiation_wavelength 0.71070
_diffrn_reflns_av_R_equivalents 'see Refinement'
_diffrn_reflns_av_sigmaI/netI 0.057
_diffrn_reflns_limit_h_max 14
_diffrn_reflns_limit_h_min -5
_diffrn_reflns_limit_k_max 14
_diffrn_reflns_limit_k_min -14
_diffrn_reflns_limit_l_max 15
_diffrn_reflns_limit_l_min -17
_diffrn_reflns_number 7816
_diffrn_reflns_theta_max 27.57
_diffrn_reflns_theta_min 1.71
_diffrn_standards_decay_% 0
_diffrn_standards_interval_count 97
_diffrn_standards_number 3
_exptl_absorpt_coefficient_mu 0.230
_exptl_absorpt_correction_type none
_exptl_crystal_colour colorless
_exptl_crystal_density_diffrn 1.305
_exptl_crystal_density_method 'not measured'
_exptl_crystal_description chunk
_exptl_crystal_F_000 617
_exptl_crystal_size_max 0.35
_exptl_crystal_size_mid 0.25
_exptl_crystal_size_min 0.20
_refine_diff_density_max 1.19
_refine_diff_density_min -0.53
_refine_ls_extinction_method none
_refine_ls_goodness_of_fit_ref 1.06
_refine_ls_hydrogen_treatment constr
_refine_ls_matrix_type fullcycle
_refine_ls_number_parameters 366
_refine_ls_number_reflns 6811
_refine_ls_number_restraints 2
_refine_ls_R_factor_all 0.088
_refine_ls_R_factor_gt 0.074
_refine_ls_shift/su_max 0.038
_refine_ls_shift/su_mean 0.001
_refine_ls_structure_factor_coef Fsqd
_refine_ls_weighting_details 'w = 1/[\s^2^(Fo^2^)+(0.1728P)^2^+0.9323P] where P=(Fo^2^+2Fc^2^)/3'
_refine_ls_weighting_scheme calc
_refine_ls_wR_factor_all 0.249
_refine_ls_wR_factor_ref 0.249
_reflns_number_gt 5547
_reflns_number_total 6812
_reflns_threshold_expression I>2\s(I)
_cod_data_source_file fr1227.cif
_cod_data_source_block ntb
_cod_depositor_comments
;
The following automatic conversions were performed:

'_refine_ls_weighting_scheme' value 'calc w =
1/[\s^2^(Fo^2^)+(0.1728P)^2^+0.9323P] where P=(Fo^2^+2Fc^2^)/3' was
changed to 'calc'. New tag '_refine_ls_weighting_details' was
created. The value of the new tag was set to 'w =
1/[\s^2^(Fo^2^)+(0.1728P)^2^+0.9323P] where P=(Fo^2^+2Fc^2^)/3'.

Automatic conversion script
Id: cif_fix_values 3143 2015-03-26 13:38:13Z robertas 
;
_cod_original_sg_symbol_H-M P_-1
_cod_original_formula_sum 'C25.25 H40.50 Cl1.50 N O10.50'
_cod_database_code 2009265

loop_
_symmetry_equiv_pos_as_xyz
'x, y, z'
'-x, -y, -z'

loop_
_atom_site_aniso_label
_atom_site_aniso_U_11
_atom_site_aniso_U_22
_atom_site_aniso_U_33
_atom_site_aniso_U_12
_atom_site_aniso_U_13
_atom_site_aniso_U_23
Cl1A 0.0179(3) 0.0367(4) 0.0264(4) 0.0112(3) 0.0121(3) 0.0125(3)
O2A 0.0230(12) 0.082(2) 0.0401(14) 0.0230(12) 0.0111(10) 0.0016(13)
O3A 0.0386(13) 0.0463(14) 0.0534(15) 0.0229(11) 0.0311(12) 0.0202(12)
O4A 0.055(2) 0.085(2) 0.0233(12) 0.019(2) 0.0142(12) 0.0074(13)
O5A 0.063(2) 0.055(2) 0.140(3) 0.034(2) 0.071(2) 0.062(2)
C1 0.0184(11) 0.0126(10) 0.0171(11) 0.0020(8) 0.0090(9) 0.0015(8)
C2 0.0186(11) 0.0183(11) 0.0167(11) 0.0064(9) 0.0052(9) 0.0008(9)
C3 0.0142(11) 0.0221(12) 0.0195(12) 0.0047(9) 0.0078(9) 0.0025(9)
C4 0.0172(11) 0.0147(11) 0.0182(11) 0.0035(8) 0.0085(9) 0.0037(9)
C5 0.0205(12) 0.0186(11) 0.0221(12) 0.0047(9) 0.0123(10) 0.0037(9)
C6 0.0279(13) 0.0152(11) 0.0179(11) 0.0026(9) 0.0101(10) 0.0037(9)
C7 0.0212(12) 0.0160(11) 0.0174(11) 0.0009(9) 0.0046(9) 0.0068(9)
C8 0.0178(11) 0.0143(11) 0.0206(12) 0.0034(9) 0.0063(9) 0.0054(9)
C9 0.0167(11) 0.0115(10) 0.0174(11) 0.0026(8) 0.0057(9) 0.0041(8)
C10 0.0143(10) 0.0146(10) 0.0208(12) 0.0037(8) 0.0088(9) 0.0047(9)
O11 0.0184(9) 0.0231(9) 0.0155(8) 0.0049(7) 0.0082(7) 0.0017(7)
C12 0.0164(11) 0.0294(14) 0.0231(13) 0.0027(10) 0.0103(10) 0.0020(10)
C13 0.0261(14) 0.0293(14) 0.0248(13) -0.0051(11) 0.0148(11) -0.0002(11)
O14 0.0276(10) 0.0237(9) 0.0199(9) 0.0007(8) 0.0137(8) 0.0014(7)
C15 0.0333(15) 0.0288(14) 0.0261(14) 0.0052(12) 0.0212(12) 0.0018(11)
C16 0.042(2) 0.0246(13) 0.0241(13) 0.0029(12) 0.0216(13) 0.0053(11)
O17 0.0365(11) 0.0218(9) 0.0242(10) 0.0086(8) 0.0146(9) 0.0104(8)
C18 0.052(2) 0.0276(14) 0.0291(15) 0.0159(13) 0.0206(14) 0.0174(12)
C19 0.043(2) 0.037(2) 0.0184(13) 0.0182(13) 0.0125(12) 0.0109(12)
O20 0.0317(10) 0.0248(10) 0.0204(9) 0.0120(8) 0.0115(8) 0.0094(7)
C21 0.036(2) 0.0235(13) 0.0249(13) 0.0139(11) 0.0081(12) 0.0097(11)
C22 0.0270(14) 0.040(2) 0.0214(13) 0.0166(12) 0.0037(11) 0.0069(12)
O23 0.0252(11) 0.0148(10) 0.0148(10) 0.0062(8) 0.0047(8) 0.0051(8)
C24 0.0322(15) 0.0288(14) 0.0238(14) 0.0145(12) 0.0023(12) 0.0016(11)
C25 0.0210(12) 0.0250(12) 0.0216(12) 0.0127(10) 0.0092(10) 0.0061(10)
O26 0.0204(9) 0.0325(10) 0.0158(9) 0.0127(8) 0.0049(7) 0.0009(7)
N27 0.0221(10) 0.0130(9) 0.0159(9) 0.0039(8) 0.0090(8) 0.0042(7)
C28 0.0230(12) 0.0125(10) 0.0187(11) 0.0041(9) 0.0098(10) 0.0052(9)
C29 0.0296(14) 0.0224(13) 0.041(2) 0.0056(11) 0.0197(13) 0.0110(12)
C30 0.042(2) 0.0227(13) 0.0228(13) 0.0052(12) 0.0071(12) 0.0116(11)
C31 0.041(2) 0.0164(12) 0.0296(14) 0.0080(11) 0.0228(13) 0.0048(10)

loop_
_atom_site_label
_atom_site_fract_x
_atom_site_fract_y
_atom_site_fract_z
_atom_site_U_iso_or_equiv
_atom_site_thermal_displace_type
_atom_site_calc_flag
_atom_site_refinement_flags
_atom_site_occupancy
_atom_site_disorder_group
_atom_site_type_symbol
Cl1A -0.37893(6) 0.39682(7) 0.21249(5) 0.0252(2) Uani d . 1 . Cl
O2A -0.2350(2) 0.4196(3) 0.2730(2) 0.0509(7) Uani d . 1 . O
O3A -0.4199(2) 0.5015(2) 0.2556(2) 0.0401(6) Uani d . 1 . O
O4A -0.4091(3) 0.3823(3) 0.0976(2) 0.0570(8) Uani d . 1 . O
O5A -0.4513(3) 0.2880(3) 0.2237(4) 0.0692(11) Uani d . 1 . O
C1 0.1192(2) 0.3199(2) 0.0498(2) 0.0164(5) Uani d . 1 . C
C2 -0.0074(3) 0.3347(2) 0.0503(2) 0.0192(5) Uani d . 1 . C
C3 -0.0202(2) 0.3639(2) 0.1491(2) 0.0192(5) Uani d . 1 . C
H3 -0.1027 0.3727 0.1489 0.023 Uiso calc R 1 . H
C4 0.0931(2) 0.3809(2) 0.2526(2) 0.0168(5) Uani d . 1 . C
C5 0.0848(3) 0.4166(2) 0.3570(2) 0.0199(5) Uani d . 1 . C
H5 0.0032 0.4262 0.3586 0.024 Uiso calc R 1 . H
C6 0.1968(3) 0.4370(2) 0.4557(2) 0.0209(5) Uani d . 1 . C
H6 0.1908 0.4616 0.5236 0.025 Uiso calc R 1 . H
C7 0.3205(3) 0.4208(2) 0.4546(2) 0.0197(5) Uani d . 1 . C
H7 0.3953 0.4344 0.5218 0.024 Uiso calc R 1 . H
C8 0.3317(3) 0.3853(2) 0.3550(2) 0.0183(5) Uani d . 1 . C
H8 0.4137 0.3748 0.3551 0.022 Uiso calc R 1 . H
C9 0.2175(2) 0.3645(2) 0.2519(2) 0.0160(5) Uani d . 1 . C
C10 0.2273(2) 0.3315(2) 0.1478(2) 0.0163(5) Uani d . 1 . C
H10 0.3075 0.3177 0.1463 0.020 Uiso calc R 1 . H
O11 0.1226(2) 0.2984(2) -0.05282(15) 0.0196(4) Uani d . 1 . O
C12 0.2533(3) 0.2970(3) -0.0526(2) 0.0240(6) Uani d . 1 . C
H12A 0.2765 0.2231 -0.0361 0.029 Uiso calc R 1 . H
H12B 0.3236 0.3703 0.0041 0.029 Uiso calc R 1 . H
C13 0.2433(3) 0.2963(3) -0.1668(2) 0.0288(6) Uani d . 1 . C
H13A 0.2113 0.3657 -0.1861 0.035 Uiso calc R 1 . H
H13B 0.3325 0.3051 -0.1672 0.035 Uiso calc R 1 . H
O14 0.1494(2) 0.1802(2) -0.2471(2) 0.0245(4) Uani d . 1 . O
C15 0.1527(3) 0.1642(3) -0.3545(2) 0.0284(6) Uani d . 1 . C
H15A 0.1210 0.0758 -0.3956 0.034 Uiso calc R 1 . H
H15B 0.2463 0.1954 -0.3435 0.034 Uiso calc R 1 . H
C16 0.0658(3) 0.2312(3) -0.4230(2) 0.0290(6) Uani d . 1 . C
H16A 0.0892 0.3180 -0.3795 0.035 Uiso calc R 1 . H
H16B 0.0814 0.2289 -0.4895 0.035 Uiso calc R 1 . H
O17 -0.0737(2) 0.1709(2) -0.4542(2) 0.0264(4) Uani d . 1 . O
C18 -0.1644(4) 0.2279(3) -0.5207(3) 0.0330(7) Uani d . 1 . C
H18A -0.1483 0.2299 -0.5863 0.040 Uiso calc R 1 . H
H18B -0.1495 0.3130 -0.4776 0.040 Uiso calc R 1 . H
C19 -0.3074(3) 0.1522(3) -0.5553(2) 0.0314(6) Uani d . 1 . C
H19A -0.3703 0.1836 -0.6077 0.038 Uiso calc R 1 . H
H19B -0.3187 0.0661 -0.5937 0.038 Uiso calc R 1 . H
O20 -0.3411(2) 0.1558(2) -0.4622(2) 0.0245(4) Uani d . 1 . O
C21 -0.3916(3) 0.2591(3) -0.4325(2) 0.0284(6) Uani d . 1 . C
H21A -0.4582 0.2684 -0.4995 0.034 Uiso calc R 1 . H
H21B -0.3172 0.3358 -0.3948 0.034 Uiso calc R 1 . H
C22 -0.4573(3) 0.2340(3) -0.3559(2) 0.0308(6) Uani d D 1 . C
H22A -0.5058 0.2956 -0.3467 0.037 Uiso calc PR 0.85 1 H
H22B -0.5242 0.1525 -0.3919 0.037 Uiso calc PR 0.85 1 H
H22C -0.4958 0.1461 -0.3682 0.037 Uiso calc PR 0.15 2 H
H22D -0.5216 0.2812 -0.3527 0.037 Uiso calc PR 0.15 2 H
O23 -0.3643(2) 0.2371(2) -0.2472(2) 0.0193(4) Uani d PD 0.85 1 O
O23' -0.3138(14) 0.2920(15) -0.2593(10) 0.034(3) Uiso d PD 0.15 2 O
C24 -0.3097(3) 0.3602(3) -0.1703(2) 0.0315(7) Uani d D 1 . C
H24A -0.3837 0.3952 -0.1700 0.038 Uiso calc PR 0.85 1 H
H24B -0.2534 0.4129 -0.1938 0.038 Uiso calc PR 0.85 1 H
H24C -0.4033 0.3440 -0.1790 0.038 Uiso calc PR 0.15 2 H
H24D -0.2822 0.4458 -0.1702 0.038 Uiso calc PR 0.15 2 H
C25 -0.2256(3) 0.3581(3) -0.0546(2) 0.0218(5) Uani d . 1 . C
H25A -0.1976 0.4405 -0.0013 0.026 Uiso calc R 1 . H
H25B -0.2793 0.3000 -0.0332 0.026 Uiso calc R 1 . H
O26 -0.1074(2) 0.3203(2) -0.0532(2) 0.0242(4) Uani d . 1 . O
N27 -0.1294(2) 0.1372(2) -0.2572(2) 0.0169(4) Uani d . 1 . N
H27A -0.0436(6) 0.1596(6) -0.2491(16) 0.020 Uiso calc R 1 . H
H27B -0.1378(19) 0.1880(3) -0.2017(10) 0.020 Uiso calc R 1 . H
H27C -0.1855(12) 0.1423(4) -0.3225(6) 0.020 Uiso calc R 1 . H
C28 -0.1656(3) 0.0037(2) -0.2544(2) 0.0178(5) Uani d . 1 . C
C29 -0.3151(3) -0.0339(3) -0.2736(3) 0.0294(6) Uani d . 1 . C
H29A -0.3397(8) -0.1179(8) -0.271(2) 0.044 Uiso calc R 1 . H
H29B -0.3721(4) -0.029(2) -0.3454(9) 0.044 Uiso calc R 1 . H
H29C -0.3272(6) 0.0218(14) -0.2160(12) 0.044 Uiso calc R 1 . H
C30 -0.0700(3) 0.0016(3) -0.1403(2) 0.0311(7) Uani d . 1 . C
H30A -0.0901(17) -0.0817(6) -0.1354(8) 0.047 Uiso calc R 1 . H
H30B -0.0820(18) 0.0575(18) -0.0829(3) 0.047 Uiso calc R 1 . H
H30C 0.0228(4) 0.028(2) -0.1306(9) 0.047 Uiso calc R 1 . H
C31 -0.1417(3) -0.0763(2) -0.3474(2) 0.0271(6) Uani d . 1 . C
H31A -0.167(2) -0.1625(3) -0.3507(13) 0.041 Uiso calc R 1 . H
H31B -0.0470(5) -0.0503(15) -0.3323(10) 0.041 Uiso calc R 1 . H
H31C -0.1964(18) -0.0666(17) -0.4178(4) 0.041 Uiso calc R 1 . H
Cl1S -0.4309(4) -0.0695(4) -0.8350(3) 0.0345(10) Uiso d P 0.25 1 Cl
Cl3S -0.2723(5) 0.0433(4) -0.9539(4) 0.0559(10) Uiso d P 0.25 1 Cl
C2S -0.2922(13) 0.0687(11) -0.8448(10) 0.024(2) Uiso d P 0.25 1 C
H2S1 -0.3203 0.1446 -0.8349 0.029 Uiso calc PR 0.25 1 H
H2S2 -0.2044 0.0846 -0.7826 0.029 Uiso calc PR 0.25 1 H
C1E -0.2367(18) 0.0829(16) -0.8760(18) 0.043(4) Uiso d P 0.25 2 C
H1E1 -0.2405 0.1256 -0.9306 0.064 Uiso calc PR 0.25 2 H
H1E2 -0.1928 0.0185 -0.8852 0.064 Uiso calc PR 0.25 2 H
H1E3 -0.1858 0.1413 -0.8021 0.064 Uiso calc PR 0.25 2 H
C2E -0.4043(13) 0.0152(12) -0.8946(11) 0.034(3) Uiso d P 0.25 2 C
O1E -0.5 0 -1 0.041(2) Uiso d SP 0.50 2 O
O2E -0.4073(11) -0.0401(11) -0.8287(9) 0.028(3) Uiso d P 0.25 2 O
C3E -0.6379(16) -0.0617(15) -1.0402(13) 0.044(3) Uiso d P 0.25 2 C
H3E1 -0.6650 -0.0180 -0.9856 0.052 Uiso calc PR 0.25 2 H
H3E2 -0.6380 -0.1427 -1.0287 0.052 Uiso calc PR 0.25 2 H
C4E -0.7737(15) -0.0943(13) -1.1631(14) 0.029(3) Uiso d P 0.25 2 C
H4E1 -0.8538 -0.1393 -1.1597 0.044 Uiso calc PR 0.25 2 H
H4E2 -0.7587 -0.1444 -1.2220 0.044 Uiso calc PR 0.25 2 H
H4E3 -0.7863 -0.0178 -1.1781 0.044 Uiso calc PR 0.25 2 H

loop_
_atom_type_symbol
_atom_type_description
_atom_type_scat_dispersion_real
_atom_type_scat_dispersion_imag
_atom_type_scat_source
C C 0.0033 0.0016 'International Tables Vol C Tables 4.2.6.8 and 6.1.1.4'
H H 0.0000 0.0000 'International Tables Vol C Tables 4.2.6.8 and 6.1.1.4'
N N 0.0061 0.0033 'International Tables Vol C Tables 4.2.6.8 and 6.1.1.4'
O O 0.0106 0.0060 'International Tables Vol C Tables 4.2.6.8 and 6.1.1.4'
Cl Cl 0.1484 0.1585 'International Tables Vol C Tables 4.2.6.8 and 6.1.1.4'

loop_
_geom_angle_atom_site_label_1
_geom_angle_atom_site_label_2
_geom_angle_atom_site_label_3
_geom_angle
_geom_angle_publ_flag
O5A Cl1A O4A 110.5(2) no
O5A Cl1A O2A 110.5(2) no
O4A Cl1A O2A 108.5(2) no
O5A Cl1A O3A 108.8(2) no
O4A Cl1A O3A 108.9(2) no
O2A Cl1A O3A 109.7(2) no
O11 C1 C10 124.6(2) no
O11 C1 C2 115.0(2) no
C10 C1 C2 120.3(2) no
C3 C2 O26 125.3(2) no
C3 C2 C1 120.2(2) no
O26 C2 C1 114.5(2) no
C2 C3 C4 120.2(2) no
C9 C4 C5 119.0(2) no
C9 C4 C3 119.5(2) no
C5 C4 C3 121.5(2) no
C6 C5 C4 120.3(2) no
C5 C6 C7 120.5(2) no
C8 C7 C6 120.7(2) no
C7 C8 C9 119.9(2) no
C4 C9 C8 119.6(2) no
C4 C9 C10 119.2(2) no
C8 C9 C10 121.2(2) no
C1 C10 C9 120.5(2) no
C1 O11 C12 115.6(2) no
O11 C12 C13 107.7(2) no
O14 C13 C12 108.7(2) no
C13 O14 C15 111.4(2) no
O14 C15 C16 112.6(2) no
O17 C16 C15 108.4(2) no
C16 O17 C18 112.4(2) no
O17 C18 C19 107.9(2) no
O20 C19 C18 112.5(2) no
C19 O20 C21 114.0(2) no
O20 C21 C22 108.5(2) no
O23 C22 C21 114.9(2) no
C21 C22 O23' 86.6(6) no
C24 O23 C22 111.7(2) no
C24 O23' C22 114.8(10) no
O23' C24 C25 124.7(7) no
O23 C24 C25 110.4(2) no
O26 C25 C24 109.0(2) no
C2 O26 C25 116.4(2) no
C30 C28 N27 107.1(2) no
C30 C28 C31 111.0(2) no
N27 C28 C31 106.5(2) no
C30 C28 C29 111.9(2) no
N27 C28 C29 108.2(2) no
C31 C28 C29 111.9(2) no
Cl3S C2S Cl1S 116.6(7) no
O2E C2E O1E 130.5(12) no
O2E C2E C1E 113.1(12) no
O1E C2E C1E 112.1(11) no
C2E O1E C3E 123.9(8) no
O1E C3E C4E 133.6(12) no

loop_
_geom_bond_atom_site_label_1
_geom_bond_atom_site_label_2
_geom_bond_site_symmetry_2
_geom_bond_distance
_geom_bond_publ_flag
Cl1A O5A . 1.420(3) no
Cl1A O4A . 1.426(3) no
Cl1A O2A . 1.429(2) no
Cl1A O3A . 1.435(2) no
C1 O11 . 1.370(3) no
C1 C10 . 1.372(3) no
C1 C2 . 1.434(3) no
C2 C3 . 1.369(3) no
C2 O26 . 1.374(3) no
C3 C4 . 1.430(3) no
C4 C9 . 1.418(3) no
C4 C5 . 1.423(3) no
C5 C6 . 1.376(4) no
C6 C7 . 1.410(4) no
C7 C8 . 1.377(4) no
C8 C9 . 1.423(3) no
C9 C10 . 1.423(3) no
O11 C12 . 1.439(3) no
C12 C13 . 1.503(4) no
C13 O14 . 1.437(3) no
O14 C15 . 1.438(3) no
C15 C16 . 1.504(5) no
C16 O17 . 1.422(4) no
O17 C18 . 1.429(4) no
C18 C19 . 1.495(5) no
C19 O20 . 1.432(3) no
O20 C21 . 1.434(3) no
C21 C22 . 1.510(4) no
C22 O23 . 1.432(3) no
C22 O23' . 1.535(13) no
O23 C24 . 1.424(3) no
O23' C24 . 1.265(13) no
C24 C25 . 1.500(4) no
C25 O26 . 1.437(3) no
N27 C28 . 1.519(3) no
C28 C30 . 1.516(4) no
C28 C31 . 1.523(4) no
C28 C29 . 1.529(4) no
Cl1S C2S . 2.053(13) no
Cl3S C2S . 1.543(12) no
C1E C2E . 1.77(2) no
C2E O2E . 1.20(2) no
C2E O1E . 1.371(13) no
O1E C3E . 1.39(2) no
C3E C4E . 1.68(2) no

loop_
_geom_hbond_atom_site_label_D
_geom_hbond_atom_site_label_H
_geom_hbond_atom_site_label_A
_geom_hbond_distance_DH
_geom_hbond_distance_HA
_geom_hbond_distance_DA
_geom_hbond_angle_DHA
_geom_hbond_publ_flag
N27 H27A O14 0.89 2.08 2.963(3) 170 yes
N27 H27B O26 0.89 2.11 2.979(3) 167 yes
N27 H27C O20 0.89 2.08 2.961(3) 170 yes

loop_
_geom_torsion_atom_site_label_1
_geom_torsion_atom_site_label_2
_geom_torsion_atom_site_label_3
_geom_torsion_atom_site_label_4
_geom_torsion
_geom_torsion_publ_flag
O11 C1 C2 C3 -176.1(2) no
C10 C1 C2 C3 1.8(4) no
O11 C1 C2 O26 2.3(3) yes
C10 C1 C2 O26 -179.8(2) no
O26 C2 C3 C4 -177.7(2) no
C1 C2 C3 C4 0.5(4) no
C2 C3 C4 C9 -1.4(4) no
C2 C3 C4 C5 177.3(2) no
C9 C4 C5 C6 1.2(4) no
C3 C4 C5 C6 -177.5(2) no
C4 C5 C6 C7 -1.0(4) no
C5 C6 C7 C8 0.4(4) no
C6 C7 C8 C9 0.0(4) no
C5 C4 C9 C8 -0.7(3) no
C3 C4 C9 C8 178.0(2) no
C5 C4 C9 C10 -178.6(2) no
C3 C4 C9 C10 0.1(3) no
C7 C8 C9 C4 0.1(3) no
C7 C8 C9 C10 178.0(2) no
O11 C1 C10 C9 174.6(2) no
C2 C1 C10 C9 -3.2(3) no
C4 C9 C10 C1 2.2(3) no
C8 C9 C10 C1 -175.7(2) no
C10 C1 O11 C12 -4.4(3) no
C2 C1 O11 C12 173.5(2) yes
C1 O11 C12 C13 -169.7(2) yes
O11 C12 C13 O14 -66.2(3) yes
C12 C13 O14 C15 -170.1(2) yes
C13 O14 C15 C16 -82.6(3) yes
O14 C15 C16 O17 -68.3(3) yes
C15 C16 O17 C18 -179.5(2) yes
C16 O17 C18 C19 176.1(2) yes
O17 C18 C19 O20 65.4(3) yes
C18 C19 O20 C21 87.1(3) yes
C19 O20 C21 C22 165.2(2) yes
O20 C21 C22 O23 68.5(3) yes
O20 C21 C22 O23' 85.8(6) no
C21 C22 O23 C24 87.3(3) yes
C21 C22 O23' C24 140.9(12) no
C22 O23' C24 C25 136.7(8) no
C22 O23 C24 C25 173.5(2) yes
O23' C24 C25 O26 28.4(10) no
O23 C24 C25 O26 66.1(3) yes
C3 C2 O26 C25 10.1(4) no
C1 C2 O26 C25 -168.1(2) yes
C24 C25 O26 C2 168.9(2) yes
O2E C2E O1E C3E 19.(2) no
C1E C2E O1E C3E 173.7(11) no
C2E O1E C3E C4E -179.3(13) no
